data_4333499
loop_
_publ_author_name
'Holland, Lars'
'Shen, Wei-Zheng'
'Micklitz, Wolfgang'
'Lippert, Bernhard'

_publ_section_title
;
 Tetrakis- and Tris(1-Methyluracil) Complexes of PtII:&#x00A0; Formation
 and Properties of a Carbon-Bonded Nucleobase Species as Well as of
 Heternonuclear Derivatives
;
_journal_issue 26
_journal_name_full 'Inorganic Chemistry'
_journal_page_first 11356
_journal_page_last 11365
_journal_paper_doi 10.1021/ic701768a
_journal_volume 46
_journal_year 2007
_chemical_formula_moiety 'C15 H15 Cl Cu N6 O8 Pt'
_chemical_formula_sum 'C15 H15 Cl Cu N6 O8 Pt'
_chemical_formula_weight 701.41
_space_group_IT_number 14
_symmetry_cell_setting monoclinic
_symmetry_space_group_name_Hall '-P 2yn'
_symmetry_space_group_name_H-M 'P 1 21/n 1'
_audit_creation_date 2006-12-05T18:29:37-00:00
_audit_creation_method 'WinGX routine CIF_UPDATE'
_cell_angle_alpha 90
_cell_angle_beta 90.67(3)
_cell_angle_gamma 90
_cell_formula_units_Z 4
_cell_length_a 7.8740(16)
_cell_length_b 14.403(3)
_cell_length_c 24.386(5)
_cell_measurement_reflns_used 1200
_cell_measurement_temperature 150(2)
_cell_measurement_theta_max 27.5
_cell_measurement_theta_min 3
_cell_volume 2765.4(10)
_computing_structure_refinement 'SHELXL-97 (Sheldrick, 1997)'
_computing_structure_solution 'SHELXS-97 (Sheldrick, 1990)'
_diffrn_measured_fraction_theta_full 0.972
_diffrn_measured_fraction_theta_max 0.972
_diffrn_measurement_device_type 'Nonius Kappa CCD'
_diffrn_measurement_method 'profile fitled'
_diffrn_radiation_type MoK\a
_diffrn_radiation_wavelength 0.71073
_diffrn_reflns_av_R_equivalents 0.1093
_diffrn_reflns_limit_h_max 9
_diffrn_reflns_limit_h_min 0
_diffrn_reflns_limit_k_max 18
_diffrn_reflns_limit_k_min -17
_diffrn_reflns_limit_l_max 31
_diffrn_reflns_limit_l_min -31
_diffrn_reflns_number 11020
_diffrn_reflns_theta_full 26.9
_diffrn_reflns_theta_max 26.9
_diffrn_reflns_theta_min 2.19
_diffrn_standards_number N/A
_exptl_absorpt_coefficient_mu 5.962
_exptl_absorpt_correction_T_max 0.587
_exptl_absorpt_correction_T_min 0.587
_exptl_absorpt_correction_type none
_exptl_crystal_colour Brown
_exptl_crystal_density_diffrn 1.685
_exptl_crystal_density_method 'not measured'
_exptl_crystal_description cubes
_exptl_crystal_F_000 1340
_exptl_crystal_size_max 0.1
_exptl_crystal_size_mid 0.1
_exptl_crystal_size_min 0.1
_refine_diff_density_max 1.915
_refine_diff_density_min -0.792
_refine_ls_extinction_method none
_refine_ls_goodness_of_fit_ref 0.801
_refine_ls_hydrogen_treatment noref
_refine_ls_matrix_type full
_refine_ls_number_parameters 289
_refine_ls_number_reflns 5796
_refine_ls_number_restraints 0
_refine_ls_restrained_S_all 0.801
_refine_ls_R_factor_gt 0.0476
_refine_ls_shift/su_max 0.001
_refine_ls_structure_factor_coef Fsqd
_refine_ls_weighting_details 'calc w=1/[\s^2^(Fo^2^)+(0.0180P)^2^+0.0000P] where P=(Fo^2^+2Fc^2^)/3'
_refine_ls_weighting_scheme calc
_refine_ls_wR_factor_ref 0.0889
_reflns_number_gt 2348
_reflns_number_total 5796
_reflns_threshold_expression >2sigma(I)
_cod_data_source_file ic701768asup1.cif
_cod_data_source_block 2954
_cod_original_sg_symbol_H-M P2(1)/n
_cod_database_code 4333499

loop_
_symmetry_equiv_pos_as_xyz
'x, y, z'
'-x+1/2, y+1/2, -z+1/2'
'-x, -y, -z'
'x-1/2, -y-1/2, z-1/2'

loop_
_atom_site_label
_atom_site_type_symbol
_atom_site_fract_x
_atom_site_fract_y
_atom_site_fract_z
_atom_site_U_iso_or_equiv
_atom_site_adp_type
_atom_site_occupancy
_atom_site_calc_flag
_atom_site_refinement_flags
Pt1 Pt 0.56435(4) 0.86756(2) 0.181437(15) 0.04404(13) Uani 1 d .
Cu1 Cu 0.87584(12) 0.87015(8) 0.17583(4) 0.0516(3) Uani 1 d .
Cl1 Cl 0.5654(3) 0.86723(17) 0.27932(9) 0.0572(6) Uani 1 d .
N1 N 0.4454(10) 1.1558(5) 0.1841(3) 0.049(2) Uani 1 d .
N3 N 0.5751(10) 1.0077(4) 0.1824(3) 0.0396(18) Uani 1 d .
N1A N 0.4520(12) 0.5805(6) 0.1806(3) 0.060(3) Uani 1 d .
N3A N 0.5827(11) 0.7292(5) 0.1792(3) 0.0394(19) Uani 1 d .
N1B N 0.3856(10) 0.8570(6) 0.0145(3) 0.065(2) Uani 1 d .
N3B N 0.6701(10) 0.8965(5) 0.0107(3) 0.064(2) Uani 1 d .
H3B H 0.7571 0.9147 -0.009 0.076 Uiso 1 calc R
C1 C 0.2869(13) 1.2099(6) 0.1783(5) 0.076(4) Uani 1 d .
H11 H 0.3124 1.2763 0.1819 0.114 Uiso 1 calc R
H12 H 0.2074 1.1914 0.2069 0.114 Uiso 1 calc R
H13 H 0.2356 1.198 0.1421 0.114 Uiso 1 calc R
C2 C 0.4280(15) 1.0592(7) 0.1789(4) 0.050(3) Uani 1 d .
C4 C 0.7298(15) 1.0488(7) 0.1856(4) 0.057(3) Uani 1 d .
C5 C 0.7424(12) 1.1495(6) 0.1885(4) 0.050(3) Uani 1 d .
H5 H 0.8493 1.1798 0.1911 0.06 Uiso 1 calc R
C6 C 0.6005(14) 1.1966(7) 0.1873(4) 0.059(3) Uani 1 d .
H6 H 0.6063 1.2624 0.1888 0.071 Uiso 1 calc R
C1A C 0.2949(13) 0.5218(7) 0.1828(5) 0.087(4) Uani 1 d .
H11A H 0.1945 0.5619 0.183 0.131 Uiso 1 calc R
H12A H 0.2975 0.4839 0.2162 0.131 Uiso 1 calc R
H13A H 0.2901 0.4811 0.1506 0.131 Uiso 1 calc R
C2A C 0.4373(14) 0.6762(8) 0.1808(4) 0.045(3) Uani 1 d .
C4A C 0.7370(15) 0.6870(7) 0.1760(4) 0.056(3) Uani 1 d .
C5A C 0.7490(14) 0.5891(8) 0.1743(4) 0.063(3) Uani 1 d .
H5A H 0.856 0.5596 0.1701 0.075 Uiso 1 calc R
C6A C 0.6085(15) 0.5391(6) 0.1789(4) 0.061(4) Uani 1 d .
H6A H 0.6165 0.4734 0.1809 0.073 Uiso 1 calc R
C1B C 0.2204(12) 0.8392(8) -0.0125(4) 0.099(4) Uani 1 d .
H11B H 0.1363 0.8229 0.0152 0.149 Uiso 1 calc R
H12B H 0.2318 0.7878 -0.0386 0.149 Uiso 1 calc R
H13B H 0.1831 0.8951 -0.0322 0.149 Uiso 1 calc R
C2B C 0.5210(14) 0.8795(8) -0.0188(5) 0.071(3) Uani 1 d .
C4B C 0.7017(13) 0.8891(6) 0.0669(4) 0.053(3) Uani 1 d .
C5B C 0.5542(11) 0.8686(6) 0.0992(3) 0.043(2) Uani 1 d .
C6B C 0.4040(11) 0.8529(6) 0.0706(4) 0.054(3) Uani 1 d .
H6B H 0.3062 0.8381 0.0913 0.065 Uiso 1 calc R
O2 O 0.2890(8) 1.0225(4) 0.1729(3) 0.0516(19) Uani 1 d .
O4 O 0.8690(8) 1.0001(4) 0.1895(3) 0.0606(19) Uani 1 d .
O2A O 0.2925(9) 0.7108(4) 0.1817(3) 0.065(2) Uani 1 d .
O4A O 0.8716(8) 0.7382(4) 0.1737(3) 0.064(2) Uani 1 d .
O4B O 0.8487(8) 0.9005(5) 0.0850(3) 0.068(2) Uani 1 d .
O2B O 0.5073(9) 0.8858(6) -0.0684(3) 0.092(3) Uani 1 d .
O1W O 1.1197(7) 0.8661(4) 0.1954(3) 0.0694(19) Uani 1 d .
O2W O 0.1009(8) 1.0402(5) 0.0714(3) 0.083(2) Uani 1 d .

loop_
_atom_site_aniso_label
_atom_site_aniso_U_11
_atom_site_aniso_U_22
_atom_site_aniso_U_33
_atom_site_aniso_U_23
_atom_site_aniso_U_13
_atom_site_aniso_U_12
Pt1 0.03197(19) 0.0423(2) 0.0577(3) 0.0019(3) -0.00402(15) -0.0006(2)
Cu1 0.0323(6) 0.0510(7) 0.0714(8) 0.0016(7) -0.0056(5) -0.0008(6)
Cl1 0.0597(16) 0.0513(14) 0.0605(16) 0.0035(15) -0.0018(12) 0.0005(14)
N1 0.046(6) 0.048(6) 0.053(6) 0.002(4) -0.005(4) 0.013(5)
N3 0.021(4) 0.054(5) 0.044(5) 0.001(4) -0.007(3) -0.002(5)
N1A 0.054(7) 0.042(7) 0.083(8) 0.000(5) -0.004(5) 0.005(5)
N3A 0.022(5) 0.054(5) 0.042(5) 0.008(4) -0.007(4) -0.001(5)
N1B 0.045(5) 0.091(6) 0.059(6) -0.001(6) -0.015(5) -0.003(5)
N3B 0.049(5) 0.090(7) 0.052(6) 0.006(5) -0.001(4) -0.015(5)
C1 0.063(10) 0.059(7) 0.105(11) -0.001(6) -0.009(8) 0.019(6)
C2 0.053(9) 0.050(8) 0.049(8) -0.001(5) -0.002(6) 0.004(6)
C4 0.060(9) 0.061(8) 0.051(8) 0.006(6) 0.006(6) 0.008(7)
C5 0.040(6) 0.039(7) 0.070(7) 0.003(5) -0.015(5) -0.013(5)
C6 0.047(9) 0.059(7) 0.072(9) 0.000(6) -0.012(7) 0.003(6)
C1A 0.059(9) 0.064(8) 0.139(13) -0.004(7) 0.008(8) -0.027(6)
C2A 0.049(8) 0.049(7) 0.037(7) 0.000(5) -0.003(6) 0.015(6)
C4A 0.048(8) 0.047(8) 0.072(8) 0.003(6) -0.004(6) 0.003(7)
C5A 0.048(8) 0.049(7) 0.092(9) -0.003(7) -0.001(7) 0.005(6)
C6A 0.081(11) 0.026(6) 0.075(9) 0.006(6) -0.019(8) 0.007(6)
C1B 0.046(7) 0.169(13) 0.082(9) 0.007(8) -0.031(6) -0.018(7)
C2B 0.063(8) 0.078(8) 0.071(9) 0.004(8) -0.008(8) -0.013(7)
C4B 0.060(7) 0.053(7) 0.046(7) 0.009(5) -0.005(6) 0.007(6)
C5B 0.042(5) 0.041(5) 0.047(6) -0.007(5) 0.008(5) -0.006(5)
C6B 0.043(6) 0.067(7) 0.052(7) 0.013(6) -0.002(5) -0.004(5)
O2 0.036(5) 0.052(4) 0.067(5) 0.008(3) -0.007(4) -0.006(3)
O4 0.030(4) 0.053(4) 0.098(6) 0.006(4) -0.007(4) -0.002(3)
O2A 0.042(5) 0.053(4) 0.101(6) 0.003(4) 0.000(5) 0.003(4)
O4A 0.034(4) 0.059(5) 0.099(6) -0.007(4) -0.003(4) 0.002(4)
O4B 0.039(4) 0.100(6) 0.065(5) 0.003(4) -0.009(4) -0.017(4)
O2B 0.087(6) 0.130(7) 0.059(5) 0.004(6) -0.013(5) -0.015(5)
O1W 0.039(4) 0.052(4) 0.117(6) 0.008(4) -0.018(3) -0.002(3)
O2W 0.053(5) 0.118(6) 0.077(5) 0.031(5) -0.006(4) -0.020(4)

loop_
_atom_type_symbol
_atom_type_description
_atom_type_scat_dispersion_real
_atom_type_scat_dispersion_imag
_atom_type_scat_source
C C 0.0033 0.0016 'International Tables Vol C Tables 4.2.6.8 and 6.1.1.4'
H H 0 0 'International Tables Vol C Tables 4.2.6.8 and 6.1.1.4'
N N 0.0061 0.0033 'International Tables Vol C Tables 4.2.6.8 and 6.1.1.4'
O O 0.0106 0.006 'International Tables Vol C Tables 4.2.6.8 and 6.1.1.4'
Cu Cu 0.3201 1.2651 'International Tables Vol C Tables 4.2.6.8 and 6.1.1.4'
Pt Pt -1.7033 8.3905 'International Tables Vol C Tables 4.2.6.8 and 6.1.1.4'
Cl Cl 0.1484 0.1585 'International Tables Vol C Tables 4.2.6.8 and 6.1.1.4'

loop_
_geom_angle_atom_site_label_1
_geom_angle_atom_site_label_2
_geom_angle_atom_site_label_3
_geom_angle
N3A Pt1 C5B 89.0(3)
N3A Pt1 N3 173.4(3)
C5B Pt1 N3 90.3(3)
N3A Pt1 Cl1 91.5(2)
C5B Pt1 Cl1 177.9(3)
N3 Pt1 Cl1 89.4(2)
N3A Pt1 Cu1 86.6(2)
C5B Pt1 Cu1 88.4(2)
N3 Pt1 Cu1 86.8(2)
Cl1 Pt1 Cu1 93.65(7)
O4A Cu1 O4 171.0(3)
O4A Cu1 O1W 89.7(3)
O4 Cu1 O1W 90.9(3)
O4A Cu1 O4B 99.5(3)
O4 Cu1 O4B 88.8(3)
O1W Cu1 O4B 108.8(2)
O4A Cu1 Pt1 88.2(2)
O4 Cu1 Pt1 88.56(19)
O1W Cu1 Pt1 162.65(19)
O4B Cu1 Pt1 88.54(17)
C6 N1 C2 121.4(9)
C6 N1 C1 122.5(8)
C2 N1 C1 115.7(9)
C4 N3 C2 121.6(8)
C4 N3 Pt1 118.3(7)
C2 N3 Pt1 120.2(7)
C6A N1A C2A 120.6(10)
C6A N1A C1A 119.9(9)
C2A N1A C1A 119.5(10)
C4A N3A C2A 119.8(8)
C4A N3A Pt1 120.7(7)
C2A N3A Pt1 119.5(7)
C6B N1B C2B 121.4(9)
C6B N1B C1B 121.3(8)
C2B N1B C1B 117.3(9)
C2B N3B C4B 129.4(9)
C2B N3B H3B 115.3
C4B N3B H3B 115.3
N1 C1 H11 109.5
N1 C1 H12 109.5
H11 C1 H12 109.5
N1 C1 H13 109.5
H11 C1 H13 109.5
H12 C1 H13 109.5
O2 C2 N3 121.6(10)
O2 C2 N1 121.7(10)
N3 C2 N1 116.6(10)
O4 C4 N3 121.6(9)
O4 C4 C5 118.4(11)
N3 C4 C5 119.8(10)
C6 C5 C4 117.3(10)
C6 C5 H5 121.4
C4 C5 H5 121.4
C5 C6 N1 123.1(9)
C5 C6 H6 118.4
N1 C6 H6 118.4
N1A C1A H11A 109.5
N1A C1A H12A 109.5
H11A C1A H12A 109.5
N1A C1A H13A 109.5
H11A C1A H13A 109.5
H12A C1A H13A 109.5
O2A C2A N3A 122.7(10)
O2A C2A N1A 118.4(11)
N3A C2A N1A 118.9(10)
O4A C4A N3A 118.7(9)
O4A C4A C5A 120.9(11)
N3A C4A C5A 120.4(10)
C6A C5A C4A 118.9(11)
C6A C5A H5A 120.6
C4A C5A H5A 120.6
C5A C6A N1A 121.2(9)
C5A C6A H6A 119.4
N1A C6A H6A 119.4
N1B C1B H11B 109.5
N1B C1B H12B 109.5
H11B C1B H12B 109.5
N1B C1B H13B 109.5
H11B C1B H13B 109.5
H12B C1B H13B 109.5
O2B C2B N1B 122.8(11)
O2B C2B N3B 124.4(10)
N1B C2B N3B 112.8(10)
O4B C4B N3B 119.5(8)
O4B C4B C5B 125.8(9)
N3B C4B C5B 114.7(9)
C6B C5B C4B 116.5(8)
C6B C5B Pt1 121.8(6)
C4B C5B Pt1 121.7(7)
N1B C6B C5B 125.0(8)
N1B C6B H6B 117.5
C5B C6B H6B 117.5
C4 O4 Cu1 122.8(7)
C4A O4A Cu1 125.7(7)
C4B O4B Cu1 113.4(6)

loop_
_geom_bond_atom_site_label_1
_geom_bond_atom_site_label_2
_geom_bond_distance
Pt1 N3A 1.999(7)
Pt1 C5B 2.005(8)
Pt1 N3 2.021(6)
Pt1 Cl1 2.387(2)
Pt1 Cu1 2.4583(11)
Cu1 O4A 1.901(6)
Cu1 O4 1.902(6)
Cu1 O1W 1.974(6)
Cu1 O4B 2.266(6)
N1 C6 1.357(12)
N1 C2 1.403(11)
N1 C1 1.477(11)
N3 C4 1.356(12)
N3 C2 1.377(12)
N1A C6A 1.370(12)
N1A C2A 1.384(10)
N1A C1A 1.500(11)
N3A C4A 1.362(11)
N3A C2A 1.376(12)
N1B C6B 1.376(10)
N1B C2B 1.386(12)
N1B C1B 1.474(11)
N3B C2B 1.392(12)
N3B C4B 1.395(11)
N3B H3B 0.88
C1 H11 0.98
C1 H12 0.98
C1 H13 0.98
C2 O2 1.223(11)
C4 O4 1.303(11)
C4 C5 1.456(11)
C5 C6 1.306(11)
C5 H5 0.95
C6 H6 0.95
C1A H11A 0.98
C1A H12A 0.98
C1A H13A 0.98
C2A O2A 1.245(10)
C4A O4A 1.293(11)
C4A C5A 1.413(11)
C5A C6A 1.326(12)
C5A H5A 0.95
C6A H6A 0.95
C1B H11B 0.98
C1B H12B 0.98
C1B H13B 0.98
C2B O2B 1.214(11)
C4B O4B 1.245(10)
C4B C5B 1.442(11)
C5B C6B 1.384(11)
C6B H6B 0.95
